data_7038527
loop_
_publ_author_name
'Qi, Fen'
'Lin, Jianjian'
'Wang, Xiaoqing'
'Cui, Peng'
'Yan, Hui'
'Gong, Shuwen'
'Ma, Chunlin'
'Liu, Zhipeng'
'Huang, Wei'

_publ_section_title
;
 New AIE-active pyrimidine-based boronfluoride complexes with high
 solid-state emission and reversible mechanochromism luminescence
 behavior.
;
_journal_issue 17
_journal_name_full 'Dalton transactions (Cambridge, England : 2003)'
_journal_page_first 7278
_journal_page_last 7284
_journal_paper_doi 10.1039/c6dt00292g
_journal_volume 45
_journal_year 2016
_chemical_formula_sum 'C20 H18 B F2 N3 O'
_chemical_formula_weight 365.18
_chemical_name_systematic
; 
 ? 
;
_space_group_IT_number 14
_symmetry_cell_setting monoclinic
_symmetry_space_group_name_Hall '-P 2yn'
_symmetry_space_group_name_H-M 'P 1 21/n 1'
_atom_sites_solution_hydrogens geom
_atom_sites_solution_primary direct
_atom_sites_solution_secondary difmap
_audit_creation_method SHELXL-97
_audit_update_record
;
2016-01-17 deposited with the CCDC.
2016-02-22 downloaded from the CCDC.
;
_cell_angle_alpha 90.00
_cell_angle_beta 109.317(2)
_cell_angle_gamma 90.00
_cell_formula_units_Z 4
_cell_length_a 10.2016(7)
_cell_length_b 17.9362(15)
_cell_length_c 10.3169(8)
_cell_measurement_reflns_used 1507
_cell_measurement_temperature 298(2)
_cell_measurement_theta_max 22.8215
_cell_measurement_theta_min 2.253
_cell_volume 1781.5(2)
_computing_structure_refinement 'SHELXL-97 (Sheldrick, 1997)'
_computing_structure_solution 'SHELXS-97 (Sheldrick, 1990)'
_diffrn_ambient_temperature 298(2)
_diffrn_measured_fraction_theta_full 0.997
_diffrn_measured_fraction_theta_max 0.997
_diffrn_measurement_device_type 'CCD area detector'
_diffrn_measurement_method 'phi and omega scans'
_diffrn_radiation_monochromator graphite
_diffrn_radiation_source 'fine-focus sealed tube'
_diffrn_radiation_type MoK\a
_diffrn_radiation_wavelength 0.71073
_diffrn_reflns_av_R_equivalents 0.0535
_diffrn_reflns_av_sigmaI/netI 0.0675
_diffrn_reflns_limit_h_max 11
_diffrn_reflns_limit_h_min -12
_diffrn_reflns_limit_k_max 18
_diffrn_reflns_limit_k_min -21
_diffrn_reflns_limit_l_max 12
_diffrn_reflns_limit_l_min -10
_diffrn_reflns_number 8882
_diffrn_reflns_theta_full 25.02
_diffrn_reflns_theta_max 25.02
_diffrn_reflns_theta_min 2.27
_exptl_absorpt_coefficient_mu 0.099
_exptl_absorpt_correction_T_max 0.9824
_exptl_absorpt_correction_T_min 0.9785
_exptl_absorpt_correction_type multi-scan
_exptl_absorpt_process_details sadabs
_exptl_crystal_colour yellow
_exptl_crystal_density_diffrn 1.362
_exptl_crystal_density_method 'not measured'
_exptl_crystal_description block
_exptl_crystal_F_000 760
_exptl_crystal_size_max 0.22
_exptl_crystal_size_mid 0.20
_exptl_crystal_size_min 0.18
_refine_diff_density_max 0.220
_refine_diff_density_min -0.224
_refine_diff_density_rms 0.040
_refine_ls_extinction_coef 0.0029(7)
_refine_ls_extinction_expression Fc^*^=kFc[1+0.001xFc^2^\l^3^/sin(2\q)]^-1/4^
_refine_ls_extinction_method SHELXL
_refine_ls_goodness_of_fit_ref 0.979
_refine_ls_hydrogen_treatment constr
_refine_ls_matrix_type full
_refine_ls_number_parameters 247
_refine_ls_number_reflns 3149
_refine_ls_number_restraints 0
_refine_ls_restrained_S_all 0.979
_refine_ls_R_factor_all 0.1171
_refine_ls_R_factor_gt 0.0490
_refine_ls_shift/su_max 0.001
_refine_ls_shift/su_mean 0.000
_refine_ls_structure_factor_coef Fsqd
_refine_ls_weighting_details 'calc w=1/[\s^2^(Fo^2^)+(0.0416P)^2^+0.3171P] where P=(Fo^2^+2Fc^2^)/3'
_refine_ls_weighting_scheme calc
_refine_ls_wR_factor_gt 0.0972
_refine_ls_wR_factor_ref 0.1174
_reflns_number_gt 1609
_reflns_number_total 3149
_reflns_threshold_expression >2sigma(I)
_cod_data_source_file c6dt00292g2.cif
_cod_data_source_block 150602c
_cod_depositor_comments
;
The following automatic conversions were performed:

'_symmetry_cell_setting' value 'Monoclinic' changed to 'monoclinic'
according to
/usr/data/users/saulius/crontab/automatic-downloads/rss-feeds/RSC/lib/dictionaries/cif_core.dic
dictionary named 'cif_core.dic' version 2.4.2 from 2011-04-26.

Automatic conversion script
Id: cif_fix_values 4268 2015-11-12 08:31:59Z antanas 

 Adding full bibliography for 7038525--7038528.cif.
;
_cod_original_sg_symbol_H-M 'P2(1)/n  '
_cod_database_code 7038527

loop_
_symmetry_equiv_pos_as_xyz
'x, y, z'
'-x+1/2, y+1/2, -z+1/2'
'-x, -y, -z'
'x-1/2, -y-1/2, z-1/2'

loop_
_atom_site_label
_atom_site_type_symbol
_atom_site_fract_x
_atom_site_fract_y
_atom_site_fract_z
_atom_site_U_iso_or_equiv
_atom_site_adp_type
_atom_site_occupancy
_atom_site_symmetry_multiplicity
_atom_site_calc_flag
_atom_site_refinement_flags
N1 N -0.0079(2) 0.02201(11) 0.7403(2) 0.0428(6) Uani 1 1 d .
O1 O -0.23648(18) 0.08142(11) 0.6562(2) 0.0654(6) Uani 1 1 d .
C15 C 0.0409(3) 0.07174(14) 0.6651(3) 0.0385(7) Uani 1 1 d .
C7 C -0.1821(3) 0.13399(15) 0.5960(3) 0.0452(7) Uani 1 1 d .
C8 C -0.0510(3) 0.13112(14) 0.5939(3) 0.0389(7) Uani 1 1 d .
F2 F -0.17043(17) 0.02002(11) 0.86134(18) 0.0805(6) Uani 1 1 d .
F1 F -0.22128(17) -0.04599(9) 0.6689(2) 0.0844(6) Uani 1 1 d .
C18 C 0.2607(3) 0.00762(14) 0.7473(3) 0.0428(7) Uani 1 1 d .
C6 C -0.2862(3) 0.19373(15) 0.5363(3) 0.0427(7) Uani 1 1 d .
C16 C 0.1751(3) 0.06323(14) 0.6663(3) 0.0439(7) Uani 1 1 d .
H16 H 0.2095 0.0945 0.6131 0.053 Uiso 1 1 calc R
N2 N 0.2112(2) -0.03780(13) 0.8266(2) 0.0533(7) Uani 1 1 d .
C9 C 0.0061(2) 0.18737(14) 0.5200(3) 0.0362(6) Uani 1 1 d .
C14 C 0.1128(3) 0.23472(14) 0.5920(3) 0.0458(7) Uani 1 1 d .
H14 H 0.1489 0.2316 0.6872 0.055 Uiso 1 1 calc R
N3 N 0.3923(2) -0.00276(12) 0.7536(2) 0.0501(6) Uani 1 1 d .
C17 C 0.0810(3) -0.02898(15) 0.8165(3) 0.0536(8) Uani 1 1 d .
H17 H 0.0463 -0.0614 0.8675 0.064 Uiso 1 1 calc R
C20 C 0.4810(3) -0.05841(17) 0.8431(3) 0.0675(9) Uani 1 1 d .
H20A H 0.4452 -0.0705 0.9157 0.101 Uiso 1 1 calc R
H20B H 0.5734 -0.0389 0.8817 0.101 Uiso 1 1 calc R
H20C H 0.4828 -0.1025 0.7910 0.101 Uiso 1 1 calc R
C10 C -0.0445(3) 0.19318(16) 0.3792(3) 0.0521(8) Uani 1 1 d .
H10 H -0.1161 0.1619 0.3290 0.062 Uiso 1 1 calc R
C1 C -0.4243(3) 0.17400(16) 0.4737(3) 0.0488(7) Uani 1 1 d .
H1 H -0.4492 0.1239 0.4653 0.059 Uiso 1 1 calc R
C13 C 0.1658(3) 0.28633(15) 0.5239(3) 0.0531(8) Uani 1 1 d .
H13 H 0.2365 0.3182 0.5735 0.064 Uiso 1 1 calc R
C2 C -0.5247(3) 0.22764(19) 0.4240(3) 0.0591(9) Uani 1 1 d .
H2 H -0.6167 0.2138 0.3811 0.071 Uiso 1 1 calc R
C5 C -0.2516(3) 0.26868(16) 0.5481(3) 0.0537(8) Uani 1 1 d .
H5 H -0.1594 0.2828 0.5890 0.064 Uiso 1 1 calc R
C4 C -0.3520(3) 0.32251(17) 0.5002(3) 0.0611(9) Uani 1 1 d .
H4 H -0.3277 0.3727 0.5098 0.073 Uiso 1 1 calc R
B1 B -0.1626(3) 0.01899(19) 0.7315(4) 0.0475(9) Uani 1 1 d .
C19 C 0.4510(3) 0.04129(17) 0.6683(3) 0.0649(9) Uani 1 1 d .
H19A H 0.3919 0.0380 0.5742 0.097 Uiso 1 1 calc R
H19B H 0.5416 0.0226 0.6767 0.097 Uiso 1 1 calc R
H19C H 0.4582 0.0924 0.6975 0.097 Uiso 1 1 calc R
C12 C 0.1151(3) 0.29093(17) 0.3838(3) 0.0611(9) Uani 1 1 d .
H12 H 0.1523 0.3253 0.3381 0.073 Uiso 1 1 calc R
C3 C -0.4886(3) 0.3020(2) 0.4380(3) 0.0661(10) Uani 1 1 d .
H3 H -0.5565 0.3384 0.4053 0.079 Uiso 1 1 calc R
C11 C 0.0098(3) 0.24491(17) 0.3111(3) 0.0648(9) Uani 1 1 d .
H11 H -0.0255 0.2483 0.2159 0.078 Uiso 1 1 calc R

loop_
_atom_site_aniso_label
_atom_site_aniso_U_11
_atom_site_aniso_U_22
_atom_site_aniso_U_33
_atom_site_aniso_U_23
_atom_site_aniso_U_13
_atom_site_aniso_U_12
N1 0.0369(13) 0.0415(13) 0.0533(15) 0.0099(11) 0.0194(11) 0.0046(11)
O1 0.0367(11) 0.0674(14) 0.1004(17) 0.0372(13) 0.0337(11) 0.0114(10)
C15 0.0343(16) 0.0421(16) 0.0418(17) 0.0012(13) 0.0162(13) -0.0007(13)
C7 0.0410(17) 0.0449(18) 0.0494(19) 0.0069(14) 0.0147(14) -0.0008(14)
C8 0.0320(16) 0.0410(16) 0.0433(17) 0.0030(13) 0.0118(12) 0.0005(13)
F2 0.0550(11) 0.1322(16) 0.0648(13) 0.0192(11) 0.0338(9) 0.0125(11)
F1 0.0511(11) 0.0612(12) 0.1304(17) -0.0149(11) 0.0158(11) -0.0084(9)
C18 0.0367(16) 0.0424(17) 0.0522(18) 0.0004(14) 0.0185(14) 0.0005(13)
C6 0.0356(16) 0.0512(19) 0.0443(18) 0.0078(14) 0.0175(13) 0.0064(14)
C16 0.0366(16) 0.0455(17) 0.0522(18) 0.0078(14) 0.0180(13) 0.0019(13)
N2 0.0400(15) 0.0579(16) 0.0668(17) 0.0185(13) 0.0241(12) 0.0123(12)
C9 0.0314(14) 0.0424(16) 0.0358(17) 0.0042(13) 0.0125(12) 0.0044(12)
C14 0.0427(17) 0.0486(18) 0.0429(17) 0.0032(14) 0.0099(14) -0.0054(14)
N3 0.0311(14) 0.0547(15) 0.0674(17) 0.0085(13) 0.0201(12) 0.0067(11)
C17 0.0459(19) 0.0522(19) 0.068(2) 0.0172(16) 0.0263(16) 0.0063(15)
C20 0.0500(19) 0.075(2) 0.076(2) 0.0122(19) 0.0185(17) 0.0215(17)
C10 0.0486(18) 0.064(2) 0.0428(19) -0.0034(15) 0.0135(14) -0.0089(15)
C1 0.0417(17) 0.0560(19) 0.0508(19) 0.0057(14) 0.0183(14) 0.0066(15)
C13 0.0392(17) 0.0502(18) 0.067(2) 0.0039(16) 0.0129(15) -0.0078(14)
C2 0.0395(17) 0.086(3) 0.050(2) 0.0113(18) 0.0115(14) 0.0170(18)
C5 0.0464(18) 0.053(2) 0.062(2) 0.0039(15) 0.0182(15) 0.0072(15)
C4 0.065(2) 0.052(2) 0.071(2) 0.0093(16) 0.0281(18) 0.0139(17)
B1 0.0369(19) 0.052(2) 0.056(2) 0.0095(18) 0.0179(16) -0.0014(17)
C19 0.0401(18) 0.076(2) 0.088(3) 0.0123(19) 0.0335(17) 0.0009(16)
C12 0.0483(19) 0.067(2) 0.070(2) 0.0253(18) 0.0220(17) 0.0004(17)
C3 0.067(2) 0.078(3) 0.059(2) 0.0199(18) 0.0270(18) 0.037(2)
C11 0.066(2) 0.085(2) 0.043(2) 0.0142(17) 0.0171(17) -0.0047(19)

loop_
_atom_type_symbol
_atom_type_description
_atom_type_scat_dispersion_real
_atom_type_scat_dispersion_imag
_atom_type_scat_source
C C 0.0033 0.0016 'International Tables Vol C Tables 4.2.6.8 and 6.1.1.4'
H H 0.0000 0.0000 'International Tables Vol C Tables 4.2.6.8 and 6.1.1.4'
N N 0.0061 0.0033 'International Tables Vol C Tables 4.2.6.8 and 6.1.1.4'
O O 0.0106 0.0060 'International Tables Vol C Tables 4.2.6.8 and 6.1.1.4'
B B 0.0013 0.0007 'International Tables Vol C Tables 4.2.6.8 and 6.1.1.4'
F F 0.0171 0.0103 'International Tables Vol C Tables 4.2.6.8 and 6.1.1.4'

loop_
_geom_angle_atom_site_label_1
_geom_angle_atom_site_label_2
_geom_angle_atom_site_label_3
_geom_angle
C17 N1 C15 118.0(2)
C17 N1 B1 119.2(2)
C15 N1 B1 122.6(2)
C7 O1 B1 125.2(2)
C16 C15 N1 117.9(2)
C16 C15 C8 124.2(2)
N1 C15 C8 117.8(2)
C8 C7 O1 123.0(2)
C8 C7 C6 126.6(3)
O1 C7 C6 110.4(2)
C7 C8 C15 120.0(2)
C7 C8 C9 122.7(2)
C15 C8 C9 117.3(2)
N3 C18 N2 116.9(2)
N3 C18 C16 123.0(3)
N2 C18 C16 120.0(3)
C5 C6 C1 118.6(2)
C5 C6 C7 122.4(2)
C1 C6 C7 118.9(2)
C15 C16 C18 120.4(3)
C17 N2 C18 116.6(2)
C10 C9 C14 118.2(2)
C10 C9 C8 121.1(2)
C14 C9 C8 120.7(2)
C13 C14 C9 120.7(3)
C18 N3 C19 120.3(2)
C18 N3 C20 122.1(2)
C19 N3 C20 117.6(2)
N2 C17 N1 126.9(3)
C9 C10 C11 120.9(3)
C2 C1 C6 120.8(3)
C12 C13 C14 120.3(3)
C1 C2 C3 119.9(3)
C4 C5 C6 120.8(3)
C5 C4 C3 119.9(3)
F2 B1 F1 108.4(3)
F2 B1 O1 109.3(3)
F1 B1 O1 109.9(2)
F2 B1 N1 109.2(2)
F1 B1 N1 109.5(3)
O1 B1 N1 110.4(2)
C11 C12 C13 119.8(3)
C4 C3 C2 120.1(3)
C12 C11 C10 120.0(3)

loop_
_geom_bond_atom_site_label_1
_geom_bond_atom_site_label_2
_geom_bond_distance
N1 C17 1.344(3)
N1 C15 1.379(3)
N1 B1 1.551(4)
O1 C7 1.345(3)
O1 B1 1.427(4)
C15 C16 1.373(3)
C15 C8 1.448(3)
C7 C8 1.346(3)
C7 C6 1.490(3)
C8 C9 1.494(3)
F2 B1 1.368(4)
F1 B1 1.370(4)
C18 N3 1.335(3)
C18 N2 1.364(3)
C18 C16 1.405(3)
C6 C5 1.385(4)
C6 C1 1.388(3)
N2 C17 1.307(3)
C9 C10 1.376(3)
C9 C14 1.386(3)
C14 C13 1.376(4)
N3 C19 1.452(3)
N3 C20 1.454(3)
C10 C11 1.385(4)
C1 C2 1.375(4)
C13 C12 1.367(4)
C2 C3 1.379(4)
C5 C4 1.375(4)
C4 C3 1.377(4)
C12 C11 1.366(4)
